data_7108486
loop_
_publ_author_name
'Ute Friedrich'
'Maria Neumeier'
'Carina Koch'
'Nikolaus Korber'

_publ_section_title
;
 Synthesis of Heteroatomic Zintl Anions in Liquid Ammonia - the New Highly
 Charged [Sn~4~Bi~4~]^ 4--^ and Fully Ordered [Sn~2~Bi~2~] ^2--^
;
_journal_name_full Chem.Commun.
_journal_page_first 10544
_journal_paper_doi 10.1039/c2cc35380f
_journal_volume 48
_journal_year 2012
_chemical_formula_moiety
;
3(C12 H27 O6 N Cs), C12 H30 O6 N2 Cs,
Sn4 Bi4, 7(NH3)
;
_chemical_formula_sum 'C48 H132 Bi4 Cs4 N12 O24 Sn4'
_chemical_formula_weight 3103.98
_chemical_name_common
;
tetrakis((1,4,7,10,13,16-hexaoxacyclooctadecane)-cesium)
tetra-bismuth-tetra-tin ammoniate
;
_chemical_name_systematic
;
tetrakis((1,4,7,10,13,16-hexaoxacyclooctadecane)-cesium)
tetra-bismuth-tetra-tin ammoniate
;
_space_group_IT_number 2
_symmetry_cell_setting triclinic
_symmetry_space_group_name_Hall '-P 1'
_symmetry_space_group_name_H-M 'P -1'
_atom_sites_solution_hydrogens geom
_atom_sites_solution_primary direct
_atom_sites_solution_secondary difmap
_audit_creation_method SHELXL-97
_audit_update_record
;
2012-02-13 # Formatted by publCIF
;
_cell_angle_alpha 72.4420(10)
_cell_angle_beta 87.7930(10)
_cell_angle_gamma 62.5700(10)
_cell_formula_units_Z 2
_cell_length_a 15.5211(2)
_cell_length_b 16.7664(2)
_cell_length_c 21.7756(2)
_cell_measurement_reflns_used 25671
_cell_measurement_temperature 123(2)
_cell_measurement_theta_max 29.53
_cell_measurement_theta_min 2.70
_cell_volume 4761.41(11)
_computing_cell_refinement 'CrysAlisPro, Agilent Technologies'
_computing_data_collection 'CrysAlisPro, Agilent Technologies'
_computing_data_reduction 'CrysAlisPro, Agilent Technologies'
_computing_molecular_graphics 'Diamond Version 2.1e (Brandenburg 2001)'
_computing_publication_material 'publCIF (version 1.9.9_c), Westrip'
_computing_structure_refinement 'SHELXL-97 (Sheldrick, 1997)'
_computing_structure_solution 'SHELXS-97 (Sheldrick, 1990)'
_diffrn_ambient_temperature 123(2)
_diffrn_detector_area_resol_mean 10.5431
_diffrn_measured_fraction_theta_full 0.964
_diffrn_measured_fraction_theta_max 0.964
_diffrn_measurement_device_type 'Xcalibur, Ruby, Gemini ultra'
_diffrn_radiation_monochromator graphite
_diffrn_radiation_source 'fine-focus sealed tube'
_diffrn_radiation_type MoK\a
_diffrn_radiation_wavelength 0.71073
_diffrn_reflns_av_R_equivalents 0.0783
_diffrn_reflns_av_sigmaI/netI 0.0346
_diffrn_reflns_limit_h_max 21
_diffrn_reflns_limit_h_min -21
_diffrn_reflns_limit_k_max 23
_diffrn_reflns_limit_k_min -23
_diffrn_reflns_limit_l_max 29
_diffrn_reflns_limit_l_min -29
_diffrn_reflns_number 691240
_diffrn_reflns_theta_full 29.53
_diffrn_reflns_theta_max 29.53
_diffrn_reflns_theta_min 2.70
_exptl_absorpt_coefficient_mu 9.964
_exptl_absorpt_correction_T_max 0.354
_exptl_absorpt_correction_T_min 0.149
_exptl_absorpt_correction_type analytical
_exptl_absorpt_process_details
;
CrysAlisPro, Agilent Technologies,
Version 1.171.35.11 (release 16-05-2011 CrysAlis171 .NET)
(compiled May 16 2011,17:55:39)
Analytical numeric absorption correction using a multifaceted crystal
model based on expressions derived by R.C. Clark & J.S. Reid.
(Clark, R. C. & Reid, J. S. (1995). Acta Cryst. A51, 887-897)
;
_exptl_crystal_colour black
_exptl_crystal_density_diffrn 2.165
_exptl_crystal_density_method 'not measured'
_exptl_crystal_description block-shaped
_exptl_crystal_F_000 2896
_exptl_crystal_size_max 0.3
_exptl_crystal_size_mid 0.2
_exptl_crystal_size_min 0.15
_refine_diff_density_max 2.559
_refine_diff_density_min -2.312
_refine_diff_density_rms 0.199
_refine_ls_extinction_method none
_refine_ls_goodness_of_fit_ref 1.047
_refine_ls_hydrogen_treatment constr
_refine_ls_matrix_type full
_refine_ls_number_parameters 932
_refine_ls_number_reflns 25670
_refine_ls_number_restraints 0
_refine_ls_restrained_S_all 1.047
_refine_ls_R_factor_all 0.0612
_refine_ls_R_factor_gt 0.0406
_refine_ls_shift/su_max 0.002
_refine_ls_shift/su_mean 0.000
_refine_ls_structure_factor_coef Fsqd
_refine_ls_weighting_details 'calc w=1/[\s^2^(Fo^2^)+(0.0345P)^2^+39.2621P] where P=(Fo^2^+2Fc^2^)/3'
_refine_ls_weighting_scheme calc
_refine_ls_wR_factor_gt 0.0860
_refine_ls_wR_factor_ref 0.0931
_reflns_number_gt 20919
_reflns_number_total 25670
_reflns_threshold_expression >2sigma(I)
_cod_data_source_file c2cc35380f.txt
_cod_data_source_block Sn4Bi4(4-)
_cod_original_cell_volume 4761.41(10)
_cod_original_sg_symbol_H-M P-1
_cod_database_code 7108486

loop_
_symmetry_equiv_pos_as_xyz
'x, y, z'
'-x, -y, -z'

loop_
_atom_site_label
_atom_site_type_symbol
_atom_site_fract_x
_atom_site_fract_y
_atom_site_fract_z
_atom_site_U_iso_or_equiv
_atom_site_adp_type
_atom_site_occupancy
_atom_site_symmetry_multiplicity
_atom_site_calc_flag
_atom_site_refinement_flags
Bi1 Bi 0.681782(17) 0.445649(16) 0.860792(11) 0.02533(5) Uani 1 1 d .
Bi2 Bi 0.825844(17) 0.516510(17) 0.807130(12) 0.02625(5) Uani 1 1 d .
Bi3 Bi 0.523021(19) 0.727205(17) 0.693135(12) 0.02935(6) Uani 1 1 d .
Bi4 Bi 0.703849(18) 0.466036(18) 0.646171(12) 0.02932(6) Uani 1 1 d .
Cs3 Cs 0.61628(3) 0.70284(3) 0.870739(19) 0.02651(8) Uani 1 1 d .
Cs1 Cs 0.56727(3) 0.74142(3) 0.503918(18) 0.02649(8) Uani 1 1 d .
Cs4 Cs 0.90391(3) 0.26256(3) 0.79652(2) 0.02927(8) Uani 1 1 d .
Sn1 Sn 0.48429(3) 0.58624(3) 0.79209(2) 0.02338(8) Uani 1 1 d .
Sn3 Sn 0.73189(3) 0.61511(3) 0.67654(2) 0.02689(9) Uani 1 1 d .
Sn4 Sn 0.61163(3) 0.40025(3) 0.75731(2) 0.02680(9) Uani 1 1 d .
Cs2 Cs 0.22573(3) 0.65361(3) 0.70037(2) 0.03709(10) Uani 1 1 d .
Sn2 Sn 0.49109(3) 0.58710(3) 0.64976(2) 0.03013(10) Uani 1 1 d .
O12 O 0.7193(3) 0.8304(3) 0.8468(2) 0.0318(10) Uani 1 1 d .
O23 O 0.6024(4) 0.9198(3) 0.4469(2) 0.0322(10) Uani 1 1 d .
O22 O 0.7677(3) 0.7469(3) 0.4506(2) 0.0303(10) Uani 1 1 d .
O11 O 0.5124(3) 0.9347(3) 0.8201(2) 0.0314(10) Uani 1 1 d .
O13 O 0.0401(3) 0.6220(3) 0.7216(2) 0.0310(10) Uani 1 1 d .
O21 O 0.7349(4) 0.5945(3) 0.4570(2) 0.0343(11) Uani 1 1 d .
O9 O 0.4836(3) 0.6844(3) 0.9856(2) 0.0339(10) Uani 1 1 d .
O24 O 0.4199(4) 0.9525(3) 0.3932(2) 0.0354(11) Uani 1 1 d .
O8 O 0.6879(4) 0.5832(4) 1.0190(2) 0.0377(11) Uani 1 1 d .
O19 O 0.3800(4) 0.7980(4) 0.4164(2) 0.0355(11) Uani 1 1 d .
O10 O 0.3964(3) 0.8452(3) 0.8723(2) 0.0334(10) Uani 1 1 d .
O14 O 0.0883(4) 0.6611(4) 0.5937(2) 0.0350(11) Uani 1 1 d .
O7 O 0.7903(3) 0.6902(3) 0.9734(2) 0.0354(11) Uani 1 1 d .
O2 O 0.8870(4) 0.0992(4) 0.9177(3) 0.0473(14) Uani 1 1 d .
O20 O 0.5472(4) 0.6282(4) 0.4159(2) 0.0365(11) Uani 1 1 d .
O17 O 0.1516(4) 0.8228(4) 0.7655(3) 0.0402(12) Uani 1 1 d .
O18 O 0.1079(3) 0.6692(4) 0.8178(2) 0.0368(11) Uani 1 1 d .
O5 O 1.0923(4) 0.2269(4) 0.7276(3) 0.0420(12) Uani 1 1 d .
O1 O 0.8697(4) 0.0942(4) 0.7906(3) 0.0470(14) Uani 1 1 d .
O3 O 0.9837(5) 0.1940(4) 0.9438(3) 0.0525(15) Uani 1 1 d .
C33 C 0.8026(5) 0.8092(5) 0.8861(4) 0.0331(15) Uani 1 1 d .
H33A H 0.7828 0.8487 0.9151 0.040 Uiso 1 1 calc R
H33B H 0.8491 0.8235 0.8584 0.040 Uiso 1 1 calc R
C30 C 0.4197(5) 0.9596(5) 0.7896(4) 0.0360(15) Uani 1 1 d .
H30A H 0.4285 0.9202 0.7616 0.043 Uiso 1 1 calc R
H30B H 0.3877 1.0270 0.7622 0.043 Uiso 1 1 calc R
O16 O 0.2198(6) 0.8467(5) 0.6451(3) 0.067(2) Uani 1 1 d .
C27 C 0.3902(5) 0.7171(6) 0.9526(4) 0.0381(16) Uani 1 1 d .
H27A H 0.3487 0.6990 0.9834 0.046 Uiso 1 1 calc R
H27B H 0.3975 0.6881 0.9180 0.046 Uiso 1 1 calc R
C29 C 0.3573(5) 0.9434(5) 0.8410(4) 0.0370(15) Uani 1 1 d .
H29A H 0.3561 0.9754 0.8727 0.044 Uiso 1 1 calc R
H29B H 0.2894 0.9700 0.8211 0.044 Uiso 1 1 calc R
C31 C 0.5769(5) 0.9468(5) 0.7740(3) 0.0350(15) Uani 1 1 d .
H31A H 0.5454 1.0122 0.7431 0.042 Uiso 1 1 calc R
H31B H 0.5934 0.9020 0.7492 0.042 Uiso 1 1 calc R
C34 C 0.8507(5) 0.7061(5) 0.9258(4) 0.0356(15) Uani 1 1 d .
H34A H 0.8607 0.6670 0.8973 0.043 Uiso 1 1 calc R
H34B H 0.9153 0.6875 0.9471 0.043 Uiso 1 1 calc R
C42 C 0.8394(5) 0.6504(5) 0.4823(4) 0.0362(15) Uani 1 1 d .
H42A H 0.8296 0.6304 0.5286 0.043 Uiso 1 1 calc R
H42B H 0.9059 0.6443 0.4801 0.043 Uiso 1 1 calc R
N1 N 0.5964(6) 0.7987(5) 0.3323(3) 0.0543(18) Uani 1 1 d .
H1C H 0.5961 0.7421 0.3486 0.081 Uiso 1 1 calc R
H1D H 0.5449 0.8438 0.3444 0.081 Uiso 1 1 calc R
H1E H 0.6532 0.7932 0.3479 0.081 Uiso 1 1 calc R
C2 C 0.0587(5) 0.5690(5) 0.7886(3) 0.0372(16) Uani 1 1 d .
H2A H 0.1277 0.5187 0.7995 0.045 Uiso 1 1 calc R
H2B H 0.0161 0.5384 0.7992 0.045 Uiso 1 1 calc R
C3 C 0.0430(6) 0.5681(5) 0.6814(4) 0.0363(15) Uani 1 1 d .
H3A H -0.0029 0.5418 0.6938 0.044 Uiso 1 1 calc R
H3B H 0.1097 0.5147 0.6864 0.044 Uiso 1 1 calc R
C44 C 0.6983(6) 0.9082(5) 0.4427(4) 0.0419(18) Uani 1 1 d .
H44A H 0.7052 0.9539 0.4594 0.050 Uiso 1 1 calc R
H44B H 0.7111 0.9210 0.3967 0.050 Uiso 1 1 calc R
N6 N 0.9601(5) 0.4316(5) 0.6136(4) 0.059(2) Uani 1 1 d .
C4 C 0.0146(6) 0.6327(6) 0.6124(4) 0.0396(16) Uani 1 1 d .
H4A H 0.0086 0.5992 0.5836 0.047 Uiso 1 1 calc R
H4B H -0.0493 0.6892 0.6084 0.047 Uiso 1 1 calc R
C38 C 0.4562(6) 0.6316(5) 0.4320(4) 0.0397(17) Uani 1 1 d .
H38A H 0.4532 0.6202 0.4792 0.048 Uiso 1 1 calc R
H38B H 0.4494 0.5816 0.4208 0.048 Uiso 1 1 calc R
C37 C 0.3747(6) 0.7275(6) 0.3949(4) 0.0444(18) Uani 1 1 d .
H37A H 0.3806 0.7409 0.3478 0.053 Uiso 1 1 calc R
H37B H 0.3108 0.7286 0.4022 0.053 Uiso 1 1 calc R
C45 C 0.5313(6) 1.0092(5) 0.4042(4) 0.0424(18) Uani 1 1 d .
H45A H 0.5431 1.0128 0.3587 0.051 Uiso 1 1 calc R
H45B H 0.5373 1.0611 0.4131 0.051 Uiso 1 1 calc R
C12 C 0.0813(6) 0.7455(6) 0.8431(4) 0.0419(17) Uani 1 1 d .
H12A H 0.0757 0.7244 0.8900 0.050 Uiso 1 1 calc R
H12B H 0.0172 0.7988 0.8209 0.050 Uiso 1 1 calc R
C1 C 0.0385(5) 0.6348(6) 0.8264(4) 0.0384(16) Uani 1 1 d .
H1A H -0.0282 0.6887 0.8119 0.046 Uiso 1 1 calc R
H1B H 0.0419 0.6013 0.8730 0.046 Uiso 1 1 calc R
O15 O 0.1460(6) 0.8033(5) 0.5512(3) 0.0607(18) Uani 1 1 d .
N10 N 0.8126(5) 0.7943(5) 0.7044(4) 0.0514(18) Uani 1 1 d .
H10C H 0.7949 0.8003 0.7438 0.077 Uiso 1 1 calc R
H10D H 0.8723 0.7428 0.7099 0.077 Uiso 1 1 calc R
H10E H 0.7677 0.7870 0.6843 0.077 Uiso 1 1 calc R
C26 C 0.5348(6) 0.5835(5) 1.0145(4) 0.0410(17) Uani 1 1 d .
H26A H 0.5551 0.5529 0.9803 0.049 Uiso 1 1 calc R
H26B H 0.4917 0.5611 1.0403 0.049 Uiso 1 1 calc R
C32 C 0.6671(5) 0.9283(5) 0.8102(4) 0.0376(16) Uani 1 1 d .
H32A H 0.7087 0.9461 0.7794 0.045 Uiso 1 1 calc R
H32B H 0.6495 0.9670 0.8396 0.045 Uiso 1 1 calc R
C36 C 0.7633(6) 0.5782(6) 1.0572(4) 0.0446(18) Uani 1 1 d .
H36A H 0.7962 0.5152 1.0910 0.054 Uiso 1 1 calc R
H36B H 0.7348 0.6271 1.0792 0.054 Uiso 1 1 calc R
C25 C 0.6224(6) 0.5583(6) 1.0572(4) 0.0468(19) Uani 1 1 d .
H25A H 0.6021 0.5925 1.0894 0.056 Uiso 1 1 calc R
H25B H 0.6554 0.4893 1.0809 0.056 Uiso 1 1 calc R
C35 C 0.8355(6) 0.5940(5) 1.0153(4) 0.0428(18) Uani 1 1 d .
H35A H 0.8930 0.5810 1.0426 0.051 Uiso 1 1 calc R
H35B H 0.8580 0.5503 0.9892 0.051 Uiso 1 1 calc R
N2 N 0.5730(6) 0.8494(6) 0.9758(4) 0.061(2) Uani 1 1 d .
H2C H 0.6392 0.8146 0.9845 0.091 Uiso 1 1 calc R
H2D H 0.5557 0.8708 0.9322 0.091 Uiso 1 1 calc R
H2E H 0.5450 0.8126 0.9956 0.091 Uiso 1 1 calc R
C11 C 0.1575(6) 0.7772(6) 0.8328(4) 0.0463(19) Uani 1 1 d .
H11A H 0.1467 0.8217 0.8570 0.056 Uiso 1 1 calc R
H11B H 0.2232 0.7220 0.8486 0.056 Uiso 1 1 calc R
C10 C 0.2258(6) 0.8514(6) 0.7517(5) 0.050(2) Uani 1 1 d .
H10A H 0.2911 0.7948 0.7623 0.061 Uiso 1 1 calc R
H10B H 0.2230 0.8906 0.7786 0.061 Uiso 1 1 calc R
O6 O 1.0081(4) 0.1162(4) 0.7083(2) 0.0434(12) Uani 1 1 d .
O4 O 1.1230(4) 0.2155(4) 0.8584(3) 0.0513(15) Uani 1 1 d .
N3 N 1.0978(4) 0.0202(4) 0.8623(3) 0.0410(14) Uani 1 1 d .
H3C H 1.0381 0.0363 0.8768 0.062 Uiso 1 1 calc R
H3D H 1.0904 0.0383 0.8182 0.062 Uiso 1 1 calc R
H3E H 1.1264 0.0497 0.8756 0.062 Uiso 1 1 calc R
C6 C 0.1475(11) 0.7478(10) 0.5132(5) 0.089(3) Uani 1 1 d .
H6A H 0.2116 0.6899 0.5226 0.107 Uiso 1 1 calc R
H6B H 0.1380 0.7842 0.4666 0.107 Uiso 1 1 calc R
C5 C 0.0675(6) 0.7210(6) 0.5285(4) 0.0462(18) Uani 1 1 d .
H5A H 0.0039 0.7786 0.5224 0.055 Uiso 1 1 calc R
H5B H 0.0636 0.6875 0.4991 0.055 Uiso 1 1 calc R
C21 C 1.1383(6) 0.2782(7) 0.8051(5) 0.057(2) Uani 1 1 d .
H21A H 1.1893 0.2915 0.8185 0.069 Uiso 1 1 calc R
H21B H 1.0772 0.3390 0.7892 0.069 Uiso 1 1 calc R
C14 C 0.9058(7) 0.0466(6) 0.7444(4) 0.056(2) Uani 1 1 d .
H14A H 0.8566 0.0317 0.7301 0.067 Uiso 1 1 calc R
H14B H 0.9661 -0.0138 0.7641 0.067 Uiso 1 1 calc R
C23 C 1.1192(7) 0.1787(6) 0.6818(4) 0.056(2) Uani 1 1 d .
H23A H 1.1732 0.1137 0.7020 0.067 Uiso 1 1 calc R
H23B H 1.1427 0.2121 0.6451 0.067 Uiso 1 1 calc R
C15 C 0.8392(7) 0.0440(7) 0.8435(5) 0.061(3) Uani 1 1 d .
H15A H 0.8943 -0.0197 0.8652 0.073 Uiso 1 1 calc R
H15B H 0.7856 0.0359 0.8279 0.073 Uiso 1 1 calc R
C28 C 0.3437(5) 0.8227(6) 0.9238(4) 0.0379(16) Uani 1 1 d .
H28A H 0.2745 0.8484 0.9070 0.045 Uiso 1 1 calc R
H28B H 0.3455 0.8511 0.9572 0.045 Uiso 1 1 calc R
C41 C 0.8283(5) 0.5891(5) 0.4487(4) 0.0381(16) Uani 1 1 d .
H41A H 0.8343 0.6113 0.4020 0.046 Uiso 1 1 calc R
H41B H 0.8800 0.5226 0.4675 0.046 Uiso 1 1 calc R
C43 C 0.7702(5) 0.8097(6) 0.4812(4) 0.0392(17) Uani 1 1 d .
H43A H 0.8366 0.8037 0.4832 0.047 Uiso 1 1 calc R
H43B H 0.7532 0.7940 0.5260 0.047 Uiso 1 1 calc R
C48 C 0.3161(5) 0.8901(6) 0.3761(4) 0.0421(17) Uani 1 1 d .
H48A H 0.2480 0.9002 0.3761 0.051 Uiso 1 1 calc R
H48B H 0.3328 0.8982 0.3311 0.051 Uiso 1 1 calc R
C47 C 0.3249(6) 0.9617(6) 0.4008(4) 0.0431(18) Uani 1 1 d .
H47A H 0.2749 1.0267 0.3759 0.052 Uiso 1 1 calc R
H47B H 0.3143 0.9499 0.4471 0.052 Uiso 1 1 calc R
C39 C 0.6273(6) 0.5355(5) 0.4441(4) 0.0455(19) Uani 1 1 d .
H39A H 0.6197 0.4897 0.4278 0.055 Uiso 1 1 calc R
H39B H 0.6283 0.5153 0.4919 0.055 Uiso 1 1 calc R
C40 C 0.7199(6) 0.5367(6) 0.4269(4) 0.0470(19) Uani 1 1 d .
H40A H 0.7750 0.4714 0.4420 0.056 Uiso 1 1 calc R
H40B H 0.7168 0.5623 0.3793 0.056 Uiso 1 1 calc R
C46 C 0.4318(6) 1.0206(5) 0.4137(4) 0.0457(19) Uani 1 1 d .
H46A H 0.4221 1.0111 0.4600 0.055 Uiso 1 1 calc R
H46B H 0.3824 1.0854 0.3881 0.055 Uiso 1 1 calc R
C9 C 0.2103(9) 0.9066(8) 0.6823(5) 0.069(3) Uani 1 1 d .
H9A H 0.1443 0.9622 0.6714 0.082 Uiso 1 1 calc R
H9B H 0.2593 0.9296 0.6725 0.082 Uiso 1 1 calc R
N12 N 0.8794(6) 0.3813(5) 0.9914(3) 0.059(2) Uani 1 1 d .
C24 C 1.0354(8) 0.1738(6) 0.6579(4) 0.058(3) Uani 1 1 d .
H24A H 0.9795 0.2385 0.6412 0.070 Uiso 1 1 calc R
H24B H 1.0525 0.1471 0.6216 0.070 Uiso 1 1 calc R
C13 C 0.9274(8) 0.1087(6) 0.6874(4) 0.059(2) Uani 1 1 d .
H13A H 0.9433 0.0806 0.6519 0.070 Uiso 1 1 calc R
H13B H 0.8697 0.1722 0.6712 0.070 Uiso 1 1 calc R
C18 C 0.9530(9) 0.1371(6) 0.9933(4) 0.068(3) Uani 1 1 d .
H18A H 0.9396 0.1604 1.0312 0.082 Uiso 1 1 calc R
H18B H 1.0051 0.0703 1.0078 0.082 Uiso 1 1 calc R
C17 C 0.8622(8) 0.1439(6) 0.9656(5) 0.067(3) Uani 1 1 d .
H17A H 0.8342 0.1124 1.0002 0.080 Uiso 1 1 calc R
H17B H 0.8128 0.2113 0.9464 0.080 Uiso 1 1 calc R
C16 C 0.8053(6) 0.0975(6) 0.8894(5) 0.064(3) Uani 1 1 d .
H16A H 0.7544 0.1631 0.8667 0.077 Uiso 1 1 calc R
H16B H 0.7763 0.0673 0.9240 0.077 Uiso 1 1 calc R
C22 C 1.1695(6) 0.2353(7) 0.7526(5) 0.060(3) Uani 1 1 d .
H22A H 1.1886 0.2753 0.7175 0.072 Uiso 1 1 calc R
H22B H 1.2270 0.1718 0.7697 0.072 Uiso 1 1 calc R
C20 C 1.0989(8) 0.2508(7) 0.9127(6) 0.069(3) Uani 1 1 d .
H20A H 1.0431 0.3158 0.8987 0.083 Uiso 1 1 calc R
H20B H 1.1555 0.2533 0.9298 0.083 Uiso 1 1 calc R
C19 C 1.0723(9) 0.1852(8) 0.9653(5) 0.075(3) Uani 1 1 d .
H19A H 1.1243 0.1188 0.9749 0.090 Uiso 1 1 calc R
H19B H 1.0661 0.2023 1.0055 0.090 Uiso 1 1 calc R
N4 N 0.3410(6) 0.4141(7) 0.7557(5) 0.075(3) Uani 1 1 d .
H4C H 0.3962 0.3917 0.7360 0.113 Uiso 1 1 calc R
H4D H 0.3007 0.3924 0.7465 0.113 Uiso 1 1 calc R
H4E H 0.3574 0.3937 0.7993 0.113 Uiso 1 1 calc R
C7 C 0.2270(11) 0.8237(10) 0.5428(5) 0.089(3) Uani 1 1 d .
H7A H 0.2287 0.8526 0.4962 0.107 Uiso 1 1 calc R
H7B H 0.2892 0.7644 0.5599 0.107 Uiso 1 1 calc R
N9 N 0.5851(7) 0.1617(6) 0.7736(5) 0.071(2) Uani 1 1 d .
N11 N 0.9679(7) 0.8982(6) 0.6470(5) 0.077(3) Uani 1 1 d .
H11C H 0.9639 0.8432 0.6619 0.115 Uiso 1 1 calc R
H11D H 1.0101 0.8976 0.6752 0.115 Uiso 1 1 calc R
H11E H 0.9898 0.9036 0.6074 0.115 Uiso 1 1 calc R
N7 N 0.6571(8) 0.9957(8) 0.9787(6) 0.089(3) Uani 1 1 d .
C8 C 0.2143(12) 0.8911(9) 0.5790(5) 0.089(3) Uani 1 1 d .
H8A H 0.2661 0.9106 0.5709 0.107 Uiso 1 1 calc R
H8B H 0.1502 0.9487 0.5636 0.107 Uiso 1 1 calc R
N8 N 0.5460(7) 0.2263(7) 0.9027(4) 0.071(2) Uani 1 1 d .
N5 N 0.3848(10) 0.1570(11) 0.8687(8) 0.130(5) Uani 1 1 d .

loop_
_atom_site_aniso_label
_atom_site_aniso_U_11
_atom_site_aniso_U_22
_atom_site_aniso_U_33
_atom_site_aniso_U_23
_atom_site_aniso_U_13
_atom_site_aniso_U_12
Bi1 0.02725(12) 0.02450(11) 0.02539(11) -0.00642(9) 0.00583(9) -0.01427(9)
Bi2 0.02509(11) 0.02789(12) 0.03057(12) -0.01123(10) 0.00513(9) -0.01535(10)
Bi3 0.03703(13) 0.02630(12) 0.02750(12) -0.00772(10) 0.00376(10) -0.01769(11)
Bi4 0.03134(13) 0.03566(13) 0.03118(12) -0.01639(10) 0.01008(10) -0.02102(11)
Cs3 0.02849(19) 0.02603(18) 0.03050(19) -0.01223(15) 0.00645(15) -0.01554(16)
Cs1 0.03025(19) 0.02784(18) 0.02583(18) -0.00829(15) 0.00586(15) -0.01764(16)
Cs4 0.02787(19) 0.02512(18) 0.0343(2) -0.01020(16) 0.00693(16) -0.01193(16)
Sn1 0.02122(19) 0.0267(2) 0.0254(2) -0.01026(17) 0.00652(15) -0.01292(17)
Sn3 0.0323(2) 0.0332(2) 0.0250(2) -0.00888(18) 0.00767(17) -0.02395(19)
Sn4 0.0320(2) 0.0272(2) 0.0329(2) -0.01292(18) 0.00933(18) -0.02181(19)
Cs2 0.0318(2) 0.0494(3) 0.0484(3) -0.0277(2) 0.01483(19) -0.0273(2)
Sn2 0.0332(2) 0.0354(2) 0.0300(2) -0.01268(19) 0.00575(18) -0.0215(2)
O12 0.031(2) 0.030(2) 0.041(3) -0.010(2) 0.004(2) -0.019(2)
O23 0.043(3) 0.028(2) 0.032(2) -0.010(2) 0.011(2) -0.022(2)
O22 0.033(2) 0.032(2) 0.032(2) -0.015(2) 0.0074(19) -0.018(2)
O11 0.029(2) 0.033(2) 0.030(2) -0.008(2) 0.0035(19) -0.014(2)
O13 0.029(2) 0.033(2) 0.035(2) -0.009(2) 0.0023(19) -0.018(2)
O21 0.040(3) 0.032(2) 0.042(3) -0.018(2) 0.013(2) -0.023(2)
O9 0.034(3) 0.037(3) 0.035(3) -0.009(2) 0.004(2) -0.022(2)
O24 0.038(3) 0.031(2) 0.036(3) -0.013(2) 0.006(2) -0.013(2)
O8 0.039(3) 0.043(3) 0.033(3) -0.004(2) 0.003(2) -0.025(2)
O19 0.038(3) 0.042(3) 0.032(2) -0.009(2) -0.004(2) -0.024(2)
O10 0.029(2) 0.037(3) 0.034(3) -0.011(2) 0.009(2) -0.016(2)
O14 0.037(3) 0.041(3) 0.033(2) -0.011(2) 0.006(2) -0.024(2)
O7 0.030(2) 0.033(3) 0.042(3) -0.013(2) 0.004(2) -0.015(2)
O2 0.040(3) 0.033(3) 0.051(3) -0.004(2) 0.019(3) -0.009(2)
O20 0.043(3) 0.040(3) 0.038(3) -0.011(2) 0.006(2) -0.030(2)
O17 0.038(3) 0.045(3) 0.052(3) -0.026(3) 0.010(2) -0.025(2)
O18 0.031(2) 0.044(3) 0.039(3) -0.016(2) 0.008(2) -0.018(2)
O5 0.037(3) 0.036(3) 0.054(3) -0.016(2) 0.019(2) -0.017(2)
O1 0.042(3) 0.030(3) 0.065(4) 0.000(3) -0.007(3) -0.021(2)
O3 0.073(4) 0.035(3) 0.035(3) -0.009(2) -0.009(3) -0.013(3)
C33 0.025(3) 0.034(3) 0.046(4) -0.015(3) 0.007(3) -0.018(3)
C30 0.031(4) 0.033(4) 0.039(4) -0.010(3) -0.002(3) -0.011(3)
O16 0.101(5) 0.084(5) 0.080(5) -0.057(4) 0.056(4) -0.080(5)
C27 0.034(4) 0.059(5) 0.041(4) -0.025(4) 0.015(3) -0.034(4)
C29 0.030(3) 0.037(4) 0.043(4) -0.013(3) 0.004(3) -0.014(3)
C31 0.039(4) 0.029(3) 0.034(4) -0.004(3) 0.008(3) -0.017(3)
C34 0.029(3) 0.033(4) 0.047(4) -0.018(3) 0.004(3) -0.013(3)
C42 0.023(3) 0.037(4) 0.041(4) -0.006(3) -0.001(3) -0.012(3)
N1 0.057(5) 0.054(4) 0.043(4) -0.007(3) 0.008(3) -0.025(4)
C2 0.031(4) 0.042(4) 0.037(4) -0.005(3) 0.007(3) -0.021(3)
C3 0.042(4) 0.038(4) 0.044(4) -0.018(3) 0.009(3) -0.028(3)
C44 0.057(5) 0.043(4) 0.049(4) -0.025(4) 0.027(4) -0.038(4)
N6 0.033(3) 0.052(4) 0.073(5) -0.001(4) 0.019(3) -0.017(3)
C4 0.037(4) 0.046(4) 0.043(4) -0.016(3) 0.000(3) -0.024(3)
C38 0.048(4) 0.046(4) 0.044(4) -0.015(3) 0.009(3) -0.037(4)
C37 0.046(4) 0.058(5) 0.047(4) -0.021(4) 0.004(4) -0.037(4)
C45 0.064(5) 0.026(3) 0.036(4) -0.003(3) -0.004(4) -0.024(4)
C12 0.051(5) 0.049(4) 0.028(4) -0.019(3) 0.010(3) -0.022(4)
C1 0.030(3) 0.045(4) 0.034(4) -0.008(3) 0.005(3) -0.015(3)
O15 0.105(5) 0.063(4) 0.049(3) -0.031(3) 0.038(4) -0.062(4)
N10 0.043(4) 0.035(3) 0.067(5) -0.015(3) -0.007(3) -0.010(3)
C26 0.043(4) 0.034(4) 0.044(4) -0.003(3) 0.015(3) -0.024(3)
C32 0.038(4) 0.035(4) 0.042(4) -0.004(3) 0.008(3) -0.024(3)
C36 0.044(4) 0.042(4) 0.039(4) 0.000(3) -0.007(3) -0.019(4)
C25 0.041(4) 0.044(4) 0.042(4) 0.002(4) 0.007(3) -0.019(4)
C35 0.034(4) 0.032(4) 0.056(5) -0.007(3) -0.003(3) -0.014(3)
N2 0.055(5) 0.065(5) 0.054(5) -0.032(4) 0.009(4) -0.015(4)
C11 0.053(5) 0.048(5) 0.047(5) -0.026(4) 0.003(4) -0.025(4)
C10 0.043(4) 0.059(5) 0.079(6) -0.045(5) 0.019(4) -0.034(4)
O6 0.063(4) 0.035(3) 0.031(3) -0.009(2) -0.001(2) -0.023(3)
O4 0.047(3) 0.041(3) 0.068(4) -0.026(3) -0.010(3) -0.016(3)
N3 0.029(3) 0.039(3) 0.047(4) -0.015(3) 0.005(3) -0.009(3)
C6 0.171(8) 0.110(5) 0.063(4) -0.051(4) 0.066(5) -0.117(6)
C5 0.053(5) 0.047(5) 0.036(4) -0.013(4) 0.003(4) -0.022(4)
C21 0.041(5) 0.054(5) 0.091(7) -0.024(5) 0.000(5) -0.032(4)
C14 0.074(6) 0.039(4) 0.059(5) -0.009(4) -0.021(5) -0.033(4)
C23 0.071(6) 0.044(5) 0.051(5) -0.020(4) 0.035(5) -0.026(5)
C15 0.044(5) 0.046(5) 0.085(7) 0.008(5) -0.012(5) -0.031(4)
C28 0.028(3) 0.050(4) 0.039(4) -0.016(3) 0.009(3) -0.021(3)
C41 0.028(3) 0.040(4) 0.045(4) -0.017(3) 0.006(3) -0.013(3)
C43 0.036(4) 0.057(5) 0.048(4) -0.029(4) 0.014(3) -0.035(4)
C48 0.029(4) 0.052(5) 0.037(4) -0.005(3) -0.001(3) -0.018(3)
C47 0.037(4) 0.040(4) 0.034(4) -0.006(3) 0.001(3) -0.006(3)
C39 0.059(5) 0.033(4) 0.055(5) -0.019(4) 0.000(4) -0.027(4)
C40 0.052(5) 0.046(4) 0.059(5) -0.033(4) 0.019(4) -0.026(4)
C46 0.057(5) 0.025(3) 0.040(4) -0.013(3) -0.004(4) -0.005(3)
C9 0.097(8) 0.075(7) 0.093(8) -0.056(6) 0.048(6) -0.073(7)
N12 0.080(6) 0.047(4) 0.040(4) -0.013(3) -0.012(4) -0.022(4)
C24 0.102(8) 0.035(4) 0.026(4) -0.008(3) 0.016(4) -0.025(5)
C13 0.078(7) 0.041(5) 0.052(5) -0.012(4) -0.023(5) -0.025(5)
C18 0.122(10) 0.029(4) 0.028(4) -0.010(3) 0.019(5) -0.015(5)
C17 0.087(7) 0.028(4) 0.049(5) 0.001(4) 0.034(5) -0.007(4)
C16 0.027(4) 0.043(5) 0.098(8) 0.009(5) 0.013(4) -0.016(4)
C22 0.040(5) 0.058(5) 0.094(7) -0.025(5) 0.024(5) -0.033(4)
C20 0.061(6) 0.060(6) 0.094(8) -0.049(6) -0.017(5) -0.019(5)
C19 0.084(8) 0.061(6) 0.060(6) -0.030(5) -0.022(6) -0.009(6)
N4 0.054(5) 0.085(7) 0.084(6) -0.020(5) -0.005(5) -0.033(5)
C7 0.171(8) 0.110(5) 0.063(4) -0.051(4) 0.066(5) -0.117(6)
N9 0.090(7) 0.051(5) 0.077(6) -0.020(4) 0.004(5) -0.036(5)
N11 0.100(7) 0.071(6) 0.083(6) -0.038(5) 0.014(5) -0.052(6)
N7 0.091(7) 0.089(7) 0.118(9) -0.046(7) 0.038(7) -0.061(6)
C8 0.171(8) 0.110(5) 0.063(4) -0.051(4) 0.066(5) -0.117(6)
N8 0.082(6) 0.070(6) 0.071(6) -0.029(5) 0.017(5) -0.040(5)
N5 0.098(9) 0.139(12) 0.165(13) -0.027(10) -0.020(9) -0.076(9)

loop_
_atom_type_symbol
_atom_type_description
_atom_type_scat_dispersion_real
_atom_type_scat_dispersion_imag
_atom_type_scat_source
C C 0.0033 0.0016 'International Tables Vol C Tables 4.2.6.8 and 6.1.1.4'
H H 0.0000 0.0000 'International Tables Vol C Tables 4.2.6.8 and 6.1.1.4'
N N 0.0061 0.0033 'International Tables Vol C Tables 4.2.6.8 and 6.1.1.4'
O O 0.0106 0.0060 'International Tables Vol C Tables 4.2.6.8 and 6.1.1.4'
Sn Sn -0.6537 1.4246 'International Tables Vol C Tables 4.2.6.8 and 6.1.1.4'
Cs Cs -0.3680 2.1192 'International Tables Vol C Tables 4.2.6.8 and 6.1.1.4'
Bi Bi -4.1077 10.2566 'International Tables Vol C Tables 4.2.6.8 and 6.1.1.4'
S S 0.1246 0.1234 'International Tables Vol C Tables 4.2.6.8 and 6.1.1.4'

loop_
_geom_angle_atom_site_label_1
_geom_angle_atom_site_label_2
_geom_angle_atom_site_label_3
_geom_angle
Sn1 Bi1 Sn4 63.842(13)
Sn1 Bi1 Bi2 108.951(12)
Sn4 Bi1 Bi2 107.915(11)
Sn1 Bi1 Cs4 128.288(12)
Sn4 Bi1 Cs4 68.946(12)
Bi2 Bi1 Cs4 66.850(8)
Sn1 Bi1 Cs3 70.344(11)
Sn4 Bi1 Cs3 128.074(12)
Bi2 Bi1 Cs3 65.250(8)
Cs4 Bi1 Cs3 132.089(10)
Sn3 Bi2 Bi1 97.611(11)
Sn3 Bi2 Cs3 91.632(12)
Bi1 Bi2 Cs3 69.767(8)
Sn3 Bi2 Cs4 94.826(12)
Bi1 Bi2 Cs4 68.037(8)
Cs3 Bi2 Cs4 137.790(10)
Sn1 Bi3 Sn3 103.010(14)
Sn1 Bi3 Sn2 62.383(13)
Sn3 Bi3 Sn2 85.208(13)
Sn1 Bi3 Cs3 70.448(11)
Sn3 Bi3 Cs3 87.540(12)
Sn2 Bi3 Cs3 129.022(13)
Sn1 Bi3 Cs1 127.750(12)
Sn3 Bi3 Cs1 66.814(11)
Sn2 Bi3 Cs1 65.681(11)
Cs3 Bi3 Cs1 150.452(10)
Sn4 Bi4 Sn3 103.408(13)
Sn4 Bi4 Sn2 61.838(13)
Sn3 Bi4 Sn2 85.667(14)
Sn4 Bi4 Cs4 68.086(12)
Sn3 Bi4 Cs4 90.941(12)
Sn2 Bi4 Cs4 127.328(13)
Sn4 Bi4 Cs1 124.541(13)
Sn3 Bi4 Cs1 64.271(11)
Sn2 Bi4 Cs1 63.375(11)
Cs4 Bi4 Cs1 153.462(10)
O12 Cs3 O10 103.26(12)
O12 Cs3 O8 101.68(13)
O10 Cs3 O8 102.86(13)
O12 Cs3 O9 124.18(12)
O10 Cs3 O9 53.07(12)
O8 Cs3 O9 52.45(13)
O12 Cs3 O11 52.59(12)
O10 Cs3 O11 52.60(12)
O8 Cs3 O11 121.91(13)
O9 Cs3 O11 96.16(12)
O12 Cs3 O7 51.43(12)
O10 Cs3 O7 117.50(12)
O8 Cs3 O7 50.86(12)
O9 Cs3 O7 91.90(12)
O11 Cs3 O7 91.07(11)
O12 Cs3 Bi2 91.92(9)
O10 Cs3 Bi2 153.57(9)
O8 Cs3 Bi2 94.90(10)
O9 Cs3 Bi2 132.84(9)
O11 Cs3 Bi2 130.98(8)
O7 Cs3 Bi2 88.89(8)
O12 Cs3 Bi3 105.28(9)
O10 Cs3 Bi3 84.21(9)
O8 Cs3 Bi3 149.72(9)
O9 Cs3 Bi3 118.54(9)
O11 Cs3 Bi3 85.97(8)
O7 Cs3 Bi3 149.55(8)
Bi2 Cs3 Bi3 70.845(8)
O12 Cs3 Bi1 136.58(9)
O10 Cs3 Bi1 118.53(9)
O8 Cs3 Bi1 81.02(10)
O9 Cs3 Bi1 92.12(9)
O11 Cs3 Bi1 155.63(8)
O7 Cs3 Bi1 111.57(8)
Bi2 Cs3 Bi1 44.983(6)
Bi3 Cs3 Bi1 69.975(8)
O12 Cs3 Sn1 147.59(9)
O10 Cs3 Sn1 80.84(9)
O8 Cs3 Sn1 108.77(9)
O9 Cs3 Sn1 84.34(8)
O11 Cs3 Sn1 115.46(8)
O7 Cs3 Sn1 153.44(8)
Bi2 Cs3 Sn1 74.947(9)
Bi3 Cs3 Sn1 42.572(8)
Bi1 Cs3 Sn1 42.635(8)
O21 Cs1 O19 105.01(13)
O21 Cs1 O23 101.13(12)
O19 Cs1 O23 102.40(13)
O21 Cs1 O20 53.84(13)
O19 Cs1 O20 53.40(13)
O23 Cs1 O20 122.53(12)
O21 Cs1 O22 51.89(11)
O19 Cs1 O22 125.36(12)
O23 Cs1 O22 51.81(12)
O20 Cs1 O22 96.86(12)
O21 Cs1 O24 117.92(12)
O19 Cs1 O24 51.42(12)
O23 Cs1 O24 51.62(12)
O20 Cs1 O24 91.89(12)
O22 Cs1 O24 92.62(12)
O21 Cs1 Sn2 103.89(9)
O19 Cs1 Sn2 89.98(9)
O23 Cs1 Sn2 148.07(8)
O20 Cs1 Sn2 88.52(8)
O22 Cs1 Sn2 139.14(8)
O24 Cs1 Sn2 127.79(8)
O21 Cs1 Sn3 86.63(10)
O19 Cs1 Sn3 150.93(9)
O23 Cs1 Sn3 101.27(9)
O20 Cs1 Sn3 123.58(9)
O22 Cs1 Sn3 82.88(8)
O24 Cs1 Sn3 144.51(8)
Sn2 Cs1 Sn3 61.151(10)
O21 Cs1 Bi3 126.64(10)
O19 Cs1 Bi3 113.70(9)
O23 Cs1 Bi3 104.66(8)
O20 Cs1 Bi3 132.36(8)
O22 Cs1 Bi3 119.02(8)
O24 Cs1 Bi3 114.78(8)
Sn2 Cs1 Bi3 43.852(8)
Sn3 Cs1 Bi3 43.059(8)
O21 Cs1 Bi4 66.80(9)
O19 Cs1 Bi4 118.13(9)
O23 Cs1 Bi4 139.35(9)
O20 Cs1 Bi4 82.92(9)
O22 Cs1 Bi4 98.03(8)
O24 Cs1 Bi4 168.63(9)
Sn2 Cs1 Bi4 42.314(9)
Sn3 Cs1 Bi4 42.048(8)
Bi3 Cs1 Bi4 63.130(7)
O5 Cs4 O1 101.81(15)
O5 Cs4 O3 102.72(17)
O1 Cs4 O3 101.16(15)
O5 Cs4 O2 123.31(13)
O1 Cs4 O2 52.03(16)
O3 Cs4 O2 51.81(16)
O5 Cs4 O4 51.91(15)
O1 Cs4 O4 119.22(14)
O3 Cs4 O4 52.38(17)
O2 Cs4 O4 94.06(15)
O5 Cs4 O6 51.86(14)
O1 Cs4 O6 51.44(15)
O3 Cs4 O6 119.43(14)
O2 Cs4 O6 93.63(13)
O4 Cs4 O6 91.51(14)
O5 Cs4 Bi2 100.51(10)
O1 Cs4 Bi2 155.36(10)
O3 Cs4 Bi2 83.89(10)
O2 Cs4 Bi2 120.98(10)
O4 Cs4 Bi2 83.08(9)
O6 Cs4 Bi2 145.19(9)
O5 Cs4 Bi1 145.56(10)
O1 Cs4 Bi1 111.69(11)
O3 Cs4 Bi1 78.95(11)
O2 Cs4 Bi1 85.20(9)
O4 Cs4 Bi1 113.37(10)
O6 Cs4 Bi1 155.13(10)
Bi2 Cs4 Bi1 45.113(7)
O5 Cs4 Sn4 140.94(11)
O1 Cs4 Sn4 80.81(10)
O3 Cs4 Sn4 115.11(12)
O2 Cs4 Sn4 89.35(10)
O4 Cs4 Sn4 156.51(9)
O6 Cs4 Sn4 111.50(10)
Bi2 Cs4 Sn4 75.294(10)
Bi1 Cs4 Sn4 43.723(8)
O5 Cs4 Bi4 98.66(10)
O1 Cs4 Bi4 97.33(10)
O3 Cs4 Bi4 148.05(11)
O2 Cs4 Bi4 130.04(10)
O4 Cs4 Bi4 135.28(11)
O6 Cs4 Bi4 92.45(9)
Bi2 Cs4 Bi4 68.973(8)
Bi1 Cs4 Bi4 70.048(8)
Sn4 Cs4 Bi4 43.000(8)
Bi3 Sn1 Bi1 102.472(13)
Bi3 Sn1 Sn2 59.807(12)
Bi1 Sn1 Sn2 106.440(16)
Bi3 Sn1 Sn4 102.190(15)
Bi1 Sn1 Sn4 58.265(12)
Sn2 Sn1 Sn4 58.655(14)
Bi3 Sn1 Cs2 96.552(14)
Bi1 Sn1 Cs2 151.372(15)
Sn2 Sn1 Cs2 65.424(13)
Sn4 Sn1 Cs2 97.053(14)
Bi3 Sn1 Cs3 66.980(11)
Bi1 Sn1 Cs3 67.021(10)
Sn2 Sn1 Cs3 123.436(15)
Sn4 Sn1 Cs3 120.216(15)
Cs2 Sn1 Cs3 141.157(14)
Bi2 Sn3 Bi3 103.398(15)
Bi2 Sn3 Bi4 100.996(15)
Bi3 Sn3 Bi4 94.778(13)
Bi2 Sn3 Cs1 170.846(15)
Bi3 Sn3 Cs1 70.126(12)
Bi4 Sn3 Cs1 73.681(11)
Bi4 Sn4 Bi1 101.739(13)
Bi4 Sn4 Sn2 59.709(13)
Bi1 Sn4 Sn2 107.214(16)
Bi4 Sn4 Sn1 102.291(15)
Bi1 Sn4 Sn1 57.893(12)
Sn2 Sn4 Sn1 59.966(14)
Bi4 Sn4 Cs4 68.914(11)
Bi1 Sn4 Cs4 67.331(11)
Sn2 Sn4 Cs4 126.110(15)
Sn1 Sn4 Cs4 121.406(15)
O16 Cs2 O18 104.24(15)
O16 Cs2 O14 101.99(17)
O18 Cs2 O14 104.89(13)
O16 Cs2 O13 124.86(17)
O18 Cs2 O13 54.06(12)
O14 Cs2 O13 53.08(12)
O16 Cs2 O17 51.93(15)
O18 Cs2 O17 53.33(13)
O14 Cs2 O17 120.91(13)
O13 Cs2 O17 95.71(12)
O16 Cs2 O15 52.22(17)
O18 Cs2 O15 125.05(15)
O14 Cs2 O15 51.62(14)
O13 Cs2 O15 95.98(15)
O17 Cs2 O15 93.42(14)
O16 Cs2 N4 153.5(2)
O18 Cs2 N4 93.06(19)
O14 Cs2 N4 92.52(18)
O13 Cs2 N4 81.54(17)
O17 Cs2 N4 135.9(2)
O15 Cs2 N4 130.7(2)
O16 Cs2 Sn2 77.22(13)
O18 Cs2 Sn2 142.42(9)
O14 Cs2 Sn2 111.57(9)
O13 Cs2 Sn2 152.98(9)
O17 Cs2 Sn2 111.08(9)
O15 Cs2 Sn2 86.15(12)
N4 Cs2 Sn2 76.87(16)
O16 Cs2 Sn1 81.78(15)
O18 Cs2 Sn1 97.11(9)
O14 Cs2 Sn1 155.84(9)
O13 Cs2 Sn1 142.48(9)
O17 Cs2 Sn1 80.40(9)
O15 Cs2 Sn1 121.43(12)
N4 Cs2 Sn1 76.22(15)
Sn2 Cs2 Sn1 45.445(10)
Bi4 Sn2 Bi3 93.882(14)
Bi4 Sn2 Sn4 58.453(13)
Bi3 Sn2 Sn4 102.743(16)
Bi4 Sn2 Sn1 102.418(16)
Bi3 Sn2 Sn1 57.810(12)
Sn4 Sn2 Sn1 61.378(14)
Bi4 Sn2 Cs2 158.176(17)
Bi3 Sn2 Cs2 97.785(14)
Sn4 Sn2 Cs2 100.807(16)
Sn1 Sn2 Cs2 69.131(13)
Bi4 Sn2 Cs1 74.311(12)
Bi3 Sn2 Cs1 70.467(11)
Sn4 Sn2 Cs1 131.987(17)
Sn1 Sn2 Cs1 127.967(16)
Cs2 Sn2 Cs1 127.058(16)
C33 O12 C32 112.1(5)
C33 O12 Cs3 124.4(4)
C32 O12 Cs3 120.2(4)
C44 O23 C45 112.0(5)
C44 O23 Cs1 120.5(4)
C45 O23 Cs1 124.0(4)
C43 O22 C42 112.1(5)
C43 O22 Cs1 98.4(3)
C42 O22 Cs1 100.4(3)
C30 O11 C31 112.2(5)
C30 O11 Cs3 102.0(4)
C31 O11 Cs3 98.6(4)
C2 O13 C3 112.4(5)
C2 O13 Cs2 101.7(4)
C3 O13 Cs2 106.1(4)
C41 O21 C40 111.3(5)
C41 O21 Cs1 125.5(4)
C40 O21 Cs1 121.8(4)
C27 O9 C26 112.7(5)
C27 O9 Cs3 104.0(4)
C26 O9 Cs3 98.0(4)
C47 O24 C46 111.1(6)
C47 O24 Cs1 103.8(4)
C46 O24 Cs1 104.7(4)
C36 O8 C25 112.4(6)
C36 O8 Cs3 125.9(4)
C25 O8 Cs3 118.1(4)
C48 O19 C37 111.4(6)
C48 O19 Cs1 125.5(4)
C37 O19 Cs1 118.9(4)
C29 O10 C28 112.8(5)
C29 O10 Cs3 121.9(4)
C28 O10 Cs3 120.6(4)
C5 O14 C4 112.0(6)
C5 O14 Cs2 124.0(4)
C4 O14 Cs2 120.0(4)
C34 O7 C35 111.6(5)
C34 O7 Cs3 97.2(4)
C35 O7 Cs3 104.1(4)
C17 O2 C16 113.1(8)
C17 O2 Cs4 101.0(4)
C16 O2 Cs4 99.1(4)
C38 O20 C39 111.9(6)
C38 O20 Cs1 99.6(4)
C39 O20 Cs1 102.3(4)
C11 O17 C10 111.4(6)
C11 O17 Cs2 105.0(4)
C10 O17 Cs2 101.0(4)
C1 O18 C12 112.2(5)
C1 O18 Cs2 118.6(4)
C12 O18 Cs2 121.8(4)
C23 O5 C22 113.4(7)
C23 O5 Cs4 123.3(5)
C22 O5 Cs4 121.2(5)
C14 O1 C15 112.8(7)
C14 O1 Cs4 123.7(5)
C15 O1 Cs4 121.6(6)
C19 O3 C18 110.9(8)
C19 O3 Cs4 123.8(6)
C18 O3 Cs4 121.7(6)
O12 C33 C34 109.0(5)
O12 C33 H33A 109.9
C34 C33 H33A 109.9
O12 C33 H33B 109.9
C34 C33 H33B 109.9
H33A C33 H33B 108.3
O11 C30 C29 108.9(6)
O11 C30 H30A 109.9
C29 C30 H30A 109.9
O11 C30 H30B 109.9
C29 C30 H30B 109.9
H30A C30 H30B 108.3
C8 O16 C9 112.0(8)
C8 O16 Cs2 123.2(5)
C9 O16 Cs2 124.4(6)
O9 C27 C28 108.4(6)
O9 C27 H27A 110.0
C28 C27 H27A 110.0
O9 C27 H27B 110.0
C28 C27 H27B 110.0
H27A C27 H27B 108.4
O10 C29 C30 108.6(6)
O10 C29 H29A 110.0
C30 C29 H29A 110.0
O10 C29 H29B 110.0
C30 C29 H29B 110.0
H29A C29 H29B 108.4
O11 C31 C32 107.9(6)
O11 C31 H31A 110.1
C32 C31 H31A 110.1
O11 C31 H31B 110.1
C32 C31 H31B 110.1
H31A C31 H31B 108.4
O7 C34 C33 109.2(6)
O7 C34 H34A 109.8
C33 C34 H34A 109.8
O7 C34 H34B 109.8
C33 C34 H34B 109.8
H34A C34 H34B 108.3
O22 C42 C41 108.3(6)
O22 C42 H42A 110.0
C41 C42 H42A 110.0
O22 C42 H42B 110.0
C41 C42 H42B 110.0
H42A C42 H42B 108.4
H1C N1 H1D 109.5
H1C N1 H1E 109.5
H1D N1 H1E 109.5
O13 C2 C1 108.3(6)
O13 C2 H2A 110.0
C1 C2 H2A 110.0
O13 C2 H2B 110.0
C1 C2 H2B 110.0
H2A C2 H2B 108.4
O13 C3 C4 108.0(6)
O13 C3 H3A 110.1
C4 C3 H3A 110.1
O13 C3 H3B 110.1
C4 C3 H3B 110.1
H3A C3 H3B 108.4
O23 C44 C43 109.8(5)
O23 C44 H44A 109.7
C43 C44 H44A 109.7
O23 C44 H44B 109.7
C43 C44 H44B 109.7
H44A C44 H44B 108.2
O14 C4 C3 108.7(6)
O14 C4 H4A 110.0
C3 C4 H4A 110.0
O14 C4 H4B 110.0
C3 C4 H4B 110.0
H4A C4 H4B 108.3
O20 C38 C37 109.1(6)
O20 C38 H38A 109.9
C37 C38 H38A 109.9
O20 C38 H38B 109.9
C37 C38 H38B 109.9
H38A C38 H38B 108.3
O19 C37 C38 109.1(6)
O19 C37 H37A 109.9
C38 C37 H37A 109.9
O19 C37 H37B 109.9
C38 C37 H37B 109.9
H37A C37 H37B 108.3
O23 C45 C46 109.9(6)
O23 C45 H45A 109.7
C46 C45 H45A 109.7
O23 C45 H45B 109.7
C46 C45 H45B 109.7
H45A C45 H45B 108.2
O18 C12 C11 109.1(6)
O18 C12 H12A 109.9
C11 C12 H12A 109.9
O18 C12 H12B 109.9
C11 C12 H12B 109.9
H12A C12 H12B 108.3
O18 C1 C2 110.1(6)
O18 C1 H1A 109.6
C2 C1 H1A 109.6
O18 C1 H1B 109.6
C2 C1 H1B 109.6
H1A C1 H1B 108.1
C6 O15 C7 111.6(8)
C6 O15 Cs2 104.9(6)
C7 O15 Cs2 96.4(6)
H10C N10 H10D 109.5
H10C N10 H10E 109.5
H10D N10 H10E 109.5
O9 C26 C25 108.4(6)
O9 C26 H26A 110.0
C25 C26 H26A 110.0
O9 C26 H26B 110.0
C25 C26 H26B 110.0
H26A C26 H26B 108.4
O12 C32 C31 109.3(6)
O12 C32 H32A 109.8
C31 C32 H32A 109.8
O12 C32 H32B 109.8
C31 C32 H32B 109.8
H32A C32 H32B 108.3
O8 C36 C35 109.8(7)
O8 C36 H36A 109.7
C35 C36 H36A 109.7
O8 C36 H36B 109.7
C35 C36 H36B 109.7
H36A C36 H36B 108.2
O8 C25 C26 109.7(6)
O8 C25 H25A 109.7
C26 C25 H25A 109.7
O8 C25 H25B 109.7
C26 C25 H25B 109.7
H25A C25 H25B 108.2
O7 C35 C36 108.9(6)
O7 C35 H35A 109.9
C36 C35 H35A 109.9
O7 C35 H35B 109.9
C36 C35 H35B 109.9
H35A C35 H35B 108.3
H2C N2 H2D 109.5
H2C N2 H2E 109.5
H2D N2 H2E 109.5
O17 C11 C12 108.5(6)
O17 C11 H11A 110.0
C12 C11 H11A 110.0
O17 C11 H11B 110.0
C12 C11 H11B 110.0
H11A C11 H11B 108.4
O17 C10 C9 109.1(7)
O17 C10 H10A 109.9
C9 C10 H10A 109.9
O17 C10 H10B 109.9
C9 C10 H10B 109.9
H10A C10 H10B 108.3
C13 O6 C24 112.8(7)
C13 O6 Cs4 101.5(5)
C24 O6 Cs4 99.9(4)
C21 O4 C20 112.1(7)
C21 O4 Cs4 96.6(4)
C20 O4 Cs4 102.1(5)
H3C N3 H3D 109.5
H3C N3 H3E 109.5
H3D N3 H3E 109.5
O15 C6 C5 109.3(8)
O15 C6 H6A 109.8
C5 C6 H6A 109.8
O15 C6 H6B 109.8
C5 C6 H6B 109.8
H6A C6 H6B 108.3
O14 C5 C6 108.6(8)
O14 C5 H5A 110.0
C6 C5 H5A 110.0
O14 C5 H5B 110.0
C6 C5 H5B 110.0
H5A C5 H5B 108.4
O4 C21 C22 109.6(7)
O4 C21 H21A 109.8
C22 C21 H21A 109.8
O4 C21 H21B 109.8
C22 C21 H21B 109.8
H21A C21 H21B 108.2
O1 C14 C13 109.1(7)
O1 C14 H14A 109.9
C13 C14 H14A 109.9
O1 C14 H14B 109.9
C13 C14 H14B 109.9
H14A C14 H14B 108.3
O5 C23 C24 110.1(7)
O5 C23 H23A 109.6
C24 C23 H23A 109.6
O5 C23 H23B 109.6
C24 C23 H23B 109.6
H23A C23 H23B 108.2
O1 C15 C16 108.9(7)
O1 C15 H15A 109.9
C16 C15 H15A 109.9
O1 C15 H15B 109.9
C16 C15 H15B 109.9
H15A C15 H15B 108.3
O10 C28 C27 108.2(6)
O10 C28 H28A 110.1
C27 C28 H28A 110.1
O10 C28 H28B 110.1
C27 C28 H28B 110.1
H28A C28 H28B 108.4
O21 C41 C42 108.3(6)
O21 C41 H41A 110.0
C42 C41 H41A 110.0
O21 C41 H41B 110.0
C42 C41 H41B 110.0
H41A C41 H41B 108.4
O22 C43 C44 108.2(6)
O22 C43 H43A 110.1
C44 C43 H43A 110.1
O22 C43 H43B 110.1
C44 C43 H43B 110.1
H43A C43 H43B 108.4
O19 C48 C47 109.3(6)
O19 C48 H48A 109.8
C47 C48 H48A 109.8
O19 C48 H48B 109.8
C47 C48 H48B 109.8
H48A C48 H48B 108.3
O24 C47 C48 108.3(6)
O24 C47 H47A 110.0
C48 C47 H47A 110.0
O24 C47 H47B 110.0
C48 C47 H47B 110.0
H47A C47 H47B 108.4
O20 C39 C40 109.5(6)
O20 C39 H39A 109.8
C40 C39 H39A 109.8
O20 C39 H39B 109.8
C40 C39 H39B 109.8
H39A C39 H39B 108.2
O21 C40 C39 108.9(6)
O21 C40 H40A 109.9
C39 C40 H40A 109.9
O21 C40 H40B 109.9
C39 C40 H40B 109.9
H40A C40 H40B 108.3
O24 C46 C45 109.4(6)
O24 C46 H46A 109.8
C45 C46 H46A 109.8
O24 C46 H46B 109.8
C45 C46 H46B 109.8
H46A C46 H46B 108.2
O16 C9 C10 108.4(8)
O16 C9 H9A 110.0
C10 C9 H9A 110.0
O16 C9 H9B 110.0
C10 C9 H9B 110.0
H9A C9 H9B 108.4
O6 C24 C23 110.5(7)
O6 C24 H24A 109.5
C23 C24 H24A 109.5
O6 C24 H24B 109.5
C23 C24 H24B 109.5
H24A C24 H24B 108.1
O6 C13 C14 107.8(7)
O6 C13 H13A 110.2
C14 C13 H13A 110.2
O6 C13 H13B 110.2
C14 C13 H13B 110.2
H13A C13 H13B 108.5
O3 C18 C17 108.1(7)
O3 C18 H18A 110.1
C17 C18 H18A 110.1
O3 C18 H18B 110.1
C17 C18 H18B 110.1
H18A C18 H18B 108.4
O2 C17 C18 108.3(7)
O2 C17 H17A 110.0
C18 C17 H17A 110.0
O2 C17 H17B 110.0
C18 C17 H17B 110.0
H17A C17 H17B 108.4
O2 C16 C15 109.4(7)
O2 C16 H16A 109.8
C15 C16 H16A 109.8
O2 C16 H16B 109.8
C15 C16 H16B 109.8
H16A C16 H16B 108.2
O5 C22 C21 110.1(7)
O5 C22 H22A 109.6
C21 C22 H22A 109.6
O5 C22 H22B 109.6
C21 C22 H22B 109.6
H22A C22 H22B 108.2
O4 C20 C19 108.9(8)
O4 C20 H20A 109.9
C19 C20 H20A 109.9
O4 C20 H20B 109.9
C19 C20 H20B 109.9
H20A C20 H20B 108.3
O3 C19 C20 109.0(8)
O3 C19 H19A 109.9
C20 C19 H19A 109.9
O3 C19 H19B 109.9
C20 C19 H19B 109.9
H19A C19 H19B 108.3
Cs2 N4 H4C 109.5
Cs2 N4 H4D 109.5
H4C N4 H4D 109.5
Cs2 N4 H4E 109.5
H4C N4 H4E 109.5
H4D N4 H4E 109.5
O15 C7 C8 108.3(9)
O15 C7 H7A 110.0
C8 C7 H7A 110.0
O15 C7 H7B 110.0
C8 C7 H7B 110.0
H7A C7 H7B 108.4
H11C N11 H11D 109.5
H11C N11 H11E 109.5
H11D N11 H11E 109.5
O16 C8 C7 109.3(9)
O16 C8 H8A 109.8
C7 C8 H8A 109.8
O16 C8 H8B 109.8
C7 C8 H8B 109.8
H8A C8 H8B 108.3

loop_
_geom_bond_atom_site_label_1
_geom_bond_atom_site_label_2
_geom_bond_distance
Bi1 Sn1 2.9596(5)
Bi1 Sn4 2.9716(5)
Bi1 Bi2 3.0307(3)
Bi2 Sn3 2.8649(5)
Bi3 Sn1 2.9542(5)
Bi3 Sn3 2.9797(5)
Bi3 Sn2 3.0172(5)
Bi4 Sn4 2.9495(5)
Bi4 Sn3 2.9826(5)
Bi4 Sn2 2.9885(5)
Cs3 O12 3.133(4)
Cs3 O10 3.144(5)
Cs3 O8 3.162(5)
Cs3 O9 3.212(5)
Cs3 O11 3.272(5)
Cs3 O7 3.463(5)
Cs1 O21 3.049(5)
Cs1 O19 3.127(5)
Cs1 O23 3.161(4)
Cs1 O20 3.187(5)
Cs1 O22 3.310(4)
Cs1 O24 3.375(5)
Cs4 O5 3.123(5)
Cs4 O1 3.142(5)
Cs4 O3 3.148(5)
Cs4 O2 3.283(5)
Cs4 O4 3.353(6)
Cs4 O6 3.359(5)
Sn1 Sn2 3.0930(6)
Sn1 Sn4 3.1361(6)
Sn4 Sn2 3.0513(7)
Cs2 O16 3.053(6)
Cs2 O18 3.092(5)
Cs2 O14 3.149(5)
Cs2 O13 3.156(4)
Cs2 O17 3.267(5)
Cs2 O15 3.303(7)
Cs2 N4 3.377(9)
O12 C33 1.418(8)
O12 C32 1.421(8)
O23 C44 1.413(9)
O23 C45 1.430(9)
O22 C43 1.419(8)
O22 C42 1.436(8)
O11 C30 1.428(8)
O11 C31 1.428(8)
O13 C2 1.420(8)
O13 C3 1.421(8)
O21 C41 1.418(8)
O21 C40 1.421(9)
O9 C27 1.426(8)
O9 C26 1.431(9)
O24 C47 1.418(9)
O24 C46 1.430(9)
O8 C36 1.419(9)
O8 C25 1.420(9)
O19 C48 1.405(9)
O19 C37 1.433(9)
O10 C29 1.407(9)
O10 C28 1.422(8)
O14 C5 1.416(9)
O14 C4 1.432(8)
O7 C34 1.419(9)
O7 C35 1.431(9)
O2 C17 1.404(11)
O2 C16 1.446(11)
O20 C38 1.421(8)
O20 C39 1.429(9)
O17 C11 1.417(10)
O17 C10 1.429(9)
O18 C1 1.421(9)
O18 C12 1.425(9)
O5 C23 1.401(10)
O5 C22 1.415(10)
O1 C14 1.411(11)
O1 C15 1.415(10)
O3 C19 1.398(13)
O3 C18 1.434(11)
C33 C34 1.501(10)
C33 H33A 0.9900
C33 H33B 0.9900
C30 C29 1.495(10)
C30 H30A 0.9900
C30 H30B 0.9900
O16 C8 1.393(12)
O16 C9 1.426(10)
C27 C28 1.495(11)
C27 H27A 0.9900
C27 H27B 0.9900
C29 H29A 0.9900
C29 H29B 0.9900
C31 C32 1.488(10)
C31 H31A 0.9900
C31 H31B 0.9900
C34 H34A 0.9900
C34 H34B 0.9900
C42 C41 1.500(10)
C42 H42A 0.9900
C42 H42B 0.9900
N1 H1C 0.9100
N1 H1D 0.9100
N1 H1E 0.9100
C2 C1 1.485(11)
C2 H2A 0.9900
C2 H2B 0.9900
C3 C4 1.502(10)
C3 H3A 0.9900
C3 H3B 0.9900
C44 C43 1.488(11)
C44 H44A 0.9900
C44 H44B 0.9900
C4 H4A 0.9900
C4 H4B 0.9900
C38 C37 1.504(12)
C38 H38A 0.9900
C38 H38B 0.9900
C37 H37A 0.9900
C37 H37B 0.9900
C45 C46 1.481(12)
C45 H45A 0.9900
C45 H45B 0.9900
C12 C11 1.490(11)
C12 H12A 0.9900
C12 H12B 0.9900
C1 H1A 0.9900
C1 H1B 0.9900
O15 C6 1.411(11)
O15 C7 1.439(13)
N10 H10C 0.9100
N10 H10D 0.9100
N10 H10E 0.9100
C26 C25 1.491(12)
C26 H26A 0.9900
C26 H26B 0.9900
C32 H32A 0.9900
C32 H32B 0.9900
C36 C35 1.486(11)
C36 H36A 0.9900
C36 H36B 0.9900
C25 H25A 0.9900
C25 H25B 0.9900
C35 H35A 0.9900
C35 H35B 0.9900
N2 H2C 0.9100
N2 H2D 0.9100
N2 H2E 0.9100
C11 H11A 0.9900
C11 H11B 0.9900
C10 C9 1.475(14)
C10 H10A 0.9900
C10 H10B 0.9900
O6 C13 1.420(10)
O6 C24 1.420(10)
O4 C21 1.409(11)
O4 C20 1.439(11)
N3 H3C 0.9100
N3 H3D 0.9100
N3 H3E 0.9100
C6 C5 1.498(13)
C6 H6A 0.9900
C6 H6B 0.9900
C5 H5A 0.9900
C5 H5B 0.9900
C21 C22 1.480(14)
C21 H21A 0.9900
C21 H21B 0.9900
C14 C13 1.499(13)
C14 H14A 0.9900
C14 H14B 0.9900
C23 C24 1.466(14)
C23 H23A 0.9900
C23 H23B 0.9900
C15 C16 1.465(15)
C15 H15A 0.9900
C15 H15B 0.9900
C28 H28A 0.9900
C28 H28B 0.9900
C41 H41A 0.9900
C41 H41B 0.9900
C43 H43A 0.9900
C43 H43B 0.9900
C48 C47 1.514(12)
C48 H48A 0.9900
C48 H48B 0.9900
C47 H47A 0.9900
C47 H47B 0.9900
C39 C40 1.479(11)
C39 H39A 0.9900
C39 H39B 0.9900
C40 H40A 0.9900
C40 H40B 0.9900
C46 H46A 0.9900
C46 H46B 0.9900
C9 H9A 0.9900
C9 H9B 0.9900
C24 H24A 0.9900
C24 H24B 0.9900
C13 H13A 0.9900
C13 H13B 0.9900
C18 C17 1.496(16)
C18 H18A 0.9900
C18 H18B 0.9900
C17 H17A 0.9900
C17 H17B 0.9900
C16 H16A 0.9900
C16 H16B 0.9900
C22 H22A 0.9900
C22 H22B 0.9900
C20 C19 1.521(17)
C20 H20A 0.9900
C20 H20B 0.9900
C19 H19A 0.9900
C19 H19B 0.9900
N4 H4C 0.9100
N4 H4D 0.9100
N4 H4E 0.9100
C7 C8 1.502(14)
C7 H7A 0.9900
C7 H7B 0.9900
N11 H11C 0.9100
N11 H11D 0.9100
N11 H11E 0.9100
C8 H8A 0.9900
C8 H8B 0.9900
